data_1517033
loop_
_publ_author_name
'Bin Yuan'
'Min Min Yue'
'Ying Wang'
'Ju Yan Liu'
'Bin Ding'
'Xiao Jun Zhao'

_publ_section_title
;
 Cyano-bridged assemblies induced by positive ions: Hydrothermal
 syntheses, crystal and powder X-ray structures, and magnetic properties
;
_journal_name_full
;
Inorganica Chimica Acta
;
_journal_page_first 1
_journal_page_last 5
_journal_volume 402
_journal_year 2013
_chemical_formula_sum 'C19.5 H12 Co1.5 N4.5'
_chemical_formula_weight 397.73
_space_group_IT_number 20
_symmetry_cell_setting orthorhombic
_symmetry_space_group_name_Hall 'C 2c 2'
_symmetry_space_group_name_H-M 'C 2 2 21'
_atom_sites_solution_hydrogens geom
_atom_sites_solution_primary direct
_atom_sites_solution_secondary difmap
_cell_angle_alpha 90.00
_cell_angle_beta 90.00
_cell_angle_gamma 90.00
_cell_formula_units_Z 8
_cell_length_a 8.4667(7)
_cell_length_b 16.5199(8)
_cell_length_c 24.2164(14)
_cell_measurement_reflns_used 2025
_cell_measurement_temperature 293(2)
_cell_measurement_theta_max 28.3745
_cell_measurement_theta_min 2.4608
_cell_volume 3387.1(4)
_computing_structure_refinement 'SHELXL-97 (Sheldrick, 1997)'
_computing_structure_solution 'SHELXS-97 (Sheldrick, 1990)'
_diffrn_ambient_temperature 293(2)
_diffrn_measured_fraction_theta_full 0.992
_diffrn_measured_fraction_theta_max 0.992
_diffrn_radiation_monochromator graphite
_diffrn_radiation_source 'fine-focus sealed tube'
_diffrn_radiation_type MoK\a
_diffrn_radiation_wavelength 0.71073
_diffrn_reflns_av_R_equivalents 0.0181
_diffrn_reflns_av_sigmaI/netI 0.0405
_diffrn_reflns_limit_h_max 8
_diffrn_reflns_limit_h_min -10
_diffrn_reflns_limit_k_max 14
_diffrn_reflns_limit_k_min -19
_diffrn_reflns_limit_l_max 28
_diffrn_reflns_limit_l_min -25
_diffrn_reflns_number 3699
_diffrn_reflns_theta_full 25.01
_diffrn_reflns_theta_max 25.01
_diffrn_reflns_theta_min 2.47
_exptl_absorpt_coefficient_mu 1.496
_exptl_absorpt_correction_T_max 0.8293
_exptl_absorpt_correction_T_min 0.8067
_exptl_absorpt_correction_type multi-scan
_exptl_absorpt_process_details sadabs
_exptl_crystal_colour brown
_exptl_crystal_density_diffrn 1.560
_exptl_crystal_density_method 'not measured'
_exptl_crystal_description block
_exptl_crystal_F_000 1608
_exptl_crystal_size_max 0.15
_exptl_crystal_size_mid 0.14
_exptl_crystal_size_min 0.13
_refine_diff_density_max 0.973
_refine_diff_density_min -0.644
_refine_diff_density_rms 0.129
_refine_ls_abs_structure_details 'Flack H D (1983), Acta Cryst. A39, 876-881'
_refine_ls_abs_structure_Flack 0.00(9)
_refine_ls_extinction_method none
_refine_ls_goodness_of_fit_ref 1.001
_refine_ls_hydrogen_treatment constr
_refine_ls_matrix_type full
_refine_ls_number_parameters 216
_refine_ls_number_reflns 2713
_refine_ls_number_restraints 89
_refine_ls_restrained_S_all 1.014
_refine_ls_R_factor_all 0.1036
_refine_ls_R_factor_gt 0.0925
_refine_ls_shift/su_max 0.001
_refine_ls_shift/su_mean 0.000
_refine_ls_structure_factor_coef Fsqd
_refine_ls_weighting_details 'calc w=1/[\s^2^(Fo^2^)+(0.1547P)^2^+32.2818P] where P=(Fo^2^+2Fc^2^)/3'
_refine_ls_weighting_scheme calc
_refine_ls_wR_factor_gt 0.2456
_refine_ls_wR_factor_ref 0.2598
_reflns_number_gt 2340
_reflns_number_total 2713
_reflns_threshold_expression >2sigma(I)
_cod_data_source_file ICA-2013-402-1-5-1.cif
_cod_data_source_block p110117b
_cod_original_sg_symbol_H-M C2221
_cod_original_formula_sum 'C19.50 H12 Co1.50 N4.50'
_cod_database_code 1517033

loop_
_symmetry_equiv_pos_as_xyz
'x, y, z'
'-x, -y, z+1/2'
'x, -y, -z'
'-x, y, -z+1/2'
'x+1/2, y+1/2, z'
'-x+1/2, -y+1/2, z+1/2'
'x+1/2, -y+1/2, -z'
'-x+1/2, y+1/2, -z+1/2'

loop_
_atom_site_label
_atom_site_type_symbol
_atom_site_fract_x
_atom_site_fract_y
_atom_site_fract_z
_atom_site_U_iso_or_equiv
_atom_site_adp_type
_atom_site_occupancy
_atom_site_symmetry_multiplicity
_atom_site_calc_flag
_atom_site_refinement_flags
_atom_site_disorder_group
Co1 Co 0.2660(2) 0.90451(8) 0.42153(6) 0.0636(5) Uani 1 1 d . .
Co2 Co 0.0000 0.99518(10) 0.2500 0.0501(5) Uani 1 2 d S .
N1 N 0.0952(17) 0.9523(6) 0.3141(5) 0.084(4) Uani 1 1 d . .
N2 N 0.296(9) 0.978(4) 0.4769(19) 0.12(2) Uani 0.50 1 d P 1
C20 C 0.267(7) 0.976(2) 0.4870(18) 0.052(9) Uani 0.50 1 d P 2
N5 N 0.1434(13) 1.0952(6) 0.2295(3) 0.059(2) Uani 1 1 d . .
C1 C 0.1546(18) 0.9320(7) 0.3556(5) 0.075(4) Uani 1 1 d . .
C2 C 0.4947(10) 0.7829(5) 0.4033(4) 0.072(3) Uani 1 1 d GDU .
N4 N 0.4765(9) 0.8663(5) 0.3998(4) 0.076(3) Uani 1 1 d GU .
C3 C 0.6007(13) 0.9141(5) 0.3812(5) 0.108(5) Uani 1 1 d GU .
H3 H 0.5885 0.9700 0.3788 0.129 Uiso 1 1 calc R .
C4 C 0.7431(11) 0.8785(8) 0.3662(6) 0.182(11) Uani 1 1 d GU .
H4 H 0.8262 0.9105 0.3537 0.219 Uiso 1 1 calc R .
C5 C 0.7612(10) 0.7950(8) 0.3697(6) 0.130(6) Uani 1 1 d GU .
H5 H 0.8565 0.7712 0.3597 0.155 Uiso 1 1 calc R .
C6 C 0.6370(13) 0.7472(5) 0.3883(5) 0.101(5) Uani 1 1 d GDU .
C7 C 0.6391(16) 0.6625(7) 0.3919(12) 0.180(12) Uani 1 1 d DU .
H7 H 0.7274 0.6354 0.3785 0.216 Uiso 1 1 calc R .
C9 C 0.3737(11) 0.6580(5) 0.4289(5) 0.121(7) Uani 1 1 d GDU .
C10 C 0.2452(15) 0.6144(4) 0.4488(5) 0.110(5) Uani 1 1 d GU .
H10 H 0.2518 0.5585 0.4524 0.132 Uiso 1 1 calc R .
C11 C 0.1070(12) 0.6545(6) 0.4633(5) 0.102(5) Uani 1 1 d GU .
H11 H 0.0210 0.6253 0.4766 0.122 Uiso 1 1 calc R .
C12 C 0.0971(9) 0.7381(6) 0.4580(4) 0.114(6) Uani 1 1 d GU .
H12 H 0.0046 0.7649 0.4677 0.137 Uiso 1 1 calc R .
N3 N 0.2256(9) 0.7817(4) 0.4381(3) 0.057(2) Uani 1 1 d GU .
C13 C 0.3638(8) 0.7416(5) 0.4236(4) 0.073(3) Uani 1 1 d GDU .
C14 C 0.0780(15) 1.1688(6) 0.2389(4) 0.055(3) Uani 1 1 d . .
C15 C 0.2939(15) 1.0949(8) 0.2086(5) 0.063(3) Uani 1 1 d . .
H15 H 0.3439 1.0457 0.2019 0.076 Uiso 1 1 calc R .
C16 C 0.3724(19) 1.1659(10) 0.1974(5) 0.076(4) Uani 1 1 d . .
H16 H 0.4741 1.1638 0.1830 0.091 Uiso 1 1 calc R .
C17 C 0.305(3) 1.2383(9) 0.2069(6) 0.090(6) Uani 1 1 d . .
H17 H 0.3586 1.2857 0.1984 0.109 Uiso 1 1 calc R .
C18 C 0.1563(19) 1.2420(7) 0.2291(5) 0.066(4) Uani 1 1 d . .
C19 C 0.077(2) 1.3158(8) 0.2397(6) 0.092(5) Uani 1 1 d . .
H19 H 0.1280 1.3647 0.2330 0.110 Uiso 1 1 calc R .
C8 C 0.5159(15) 0.6158(5) 0.4147(8) 0.115(6) Uani 1 1 d DU .
H8 H 0.5264 0.5603 0.4201 0.138 Uiso 1 1 calc R .

loop_
_atom_site_aniso_label
_atom_site_aniso_U_11
_atom_site_aniso_U_22
_atom_site_aniso_U_33
_atom_site_aniso_U_23
_atom_site_aniso_U_13
_atom_site_aniso_U_12
Co1 0.0950(12) 0.0413(8) 0.0544(8) 0.0066(6) -0.0033(9) 0.0153(8)
Co2 0.0743(12) 0.0295(8) 0.0464(9) 0.000 -0.0009(10) 0.000
N1 0.134(10) 0.039(5) 0.079(7) -0.024(5) -0.003(8) 0.025(6)
N2 0.18(5) 0.12(3) 0.06(3) 0.02(2) 0.00(3) -0.04(3)
C20 0.11(2) 0.030(11) 0.015(11) 0.007(7) 0.015(12) 0.028(15)
N5 0.094(7) 0.054(5) 0.030(4) -0.006(4) -0.013(4) -0.018(5)
C1 0.136(12) 0.042(6) 0.046(6) -0.008(5) -0.024(7) 0.050(7)
C2 0.065(4) 0.091(5) 0.061(4) -0.014(4) -0.004(4) 0.011(4)
N4 0.074(5) 0.088(5) 0.064(4) -0.006(4) 0.006(4) -0.005(4)
C3 0.106(7) 0.110(7) 0.106(7) -0.002(5) 0.005(5) -0.009(5)
C4 0.180(12) 0.184(12) 0.182(12) -0.005(5) 0.000(5) 0.000(5)
C5 0.124(8) 0.135(8) 0.129(8) -0.005(5) -0.001(5) 0.004(5)
C6 0.101(7) 0.102(7) 0.098(7) -0.008(5) -0.005(5) 0.009(5)
C7 0.180(12) 0.180(12) 0.180(12) 0.000(3) -0.002(3) 0.003(3)
C9 0.123(7) 0.119(7) 0.120(7) -0.002(3) -0.002(3) 0.002(3)
C10 0.114(6) 0.109(6) 0.107(6) -0.001(3) -0.003(3) 0.000(3)
C11 0.109(7) 0.106(7) 0.091(6) 0.005(5) -0.003(5) -0.014(5)
C12 0.119(7) 0.117(7) 0.106(7) -0.005(5) 0.002(5) -0.009(5)
N3 0.064(4) 0.059(4) 0.046(3) -0.003(3) 0.002(3) -0.001(4)
C13 0.092(5) 0.066(5) 0.062(5) 0.007(4) -0.015(4) 0.007(4)
C14 0.085(7) 0.047(5) 0.033(6) -0.002(4) -0.018(5) -0.011(5)
C15 0.078(8) 0.058(6) 0.054(6) -0.004(5) -0.011(6) -0.006(6)
C16 0.090(9) 0.088(10) 0.050(7) 0.014(7) -0.002(6) -0.022(8)
C17 0.161(17) 0.056(8) 0.054(7) 0.023(6) -0.032(10) -0.041(10)
C18 0.117(11) 0.042(6) 0.039(5) 0.001(4) 0.001(6) -0.029(6)
C19 0.151(15) 0.059(7) 0.064(9) 0.008(7) 0.009(8) -0.019(8)
C8 0.117(6) 0.113(6) 0.115(6) -0.003(3) -0.003(3) 0.004(3)

loop_
_atom_type_symbol
_atom_type_description
_atom_type_scat_dispersion_real
_atom_type_scat_dispersion_imag
_atom_type_scat_source
C C 0.0033 0.0016 'International Tables Vol C Tables 4.2.6.8 and 6.1.1.4'
N N 0.0061 0.0033 'International Tables Vol C Tables 4.2.6.8 and 6.1.1.4'
H H 0.0000 0.0000 'International Tables Vol C Tables 4.2.6.8 and 6.1.1.4'
Co Co 0.3494 0.9721 'International Tables Vol C Tables 4.2.6.8 and 6.1.1.4'

loop_
_geom_angle_atom_site_label_1
_geom_angle_atom_site_label_2
_geom_angle_atom_site_label_3
_geom_angle
_geom_angle_site_symmetry_1
_geom_angle_site_symmetry_3
N2 Co1 C1 121.8(19) . .
N2 Co1 N4 107(2) . .
C1 Co1 N4 107.5(5) . .
N2 Co1 C20 9(4) . .
C1 Co1 C20 122.1(11) . .
N4 Co1 C20 113.7(17) . .
N2 Co1 N3 121.5(17) . .
C1 Co1 N3 108.1(5) . .
N4 Co1 N3 83.6(3) . .
C20 Co1 N3 115.2(12) . .
N1 Co2 N1 135.9(6) . 4
N1 Co2 N5 110.3(4) . 4
N1 Co2 N5 104.0(5) 4 4
N1 Co2 N5 104.0(5) . .
N1 Co2 N5 110.3(4) 4 .
N5 Co2 N5 76.9(6) 4 .
C1 N1 Co2 174.5(9) . .
N2 N2 Co1 168(5) 3_576 .
C20 C20 Co1 165(5) 3_576 .
C14 N5 C15 116.4(11) . .
C14 N5 Co2 115.3(8) . .
C15 N5 Co2 128.3(9) . .
N1 C1 Co1 175.2(15) . .
N4 C2 C6 120.0 . .
N4 C2 C13 114.8(7) . .
C6 C2 C13 125.1(7) . .
C2 N4 C3 120.0 . .
C2 N4 Co1 113.7(5) . .
C3 N4 Co1 126.3(5) . .
N4 C3 C4 120.0 . .
N4 C3 H3 120.0 . .
C4 C3 H3 120.0 . .
C5 C4 C3 120.0 . .
C5 C4 H4 120.0 . .
C3 C4 H4 120.0 . .
C4 C5 C6 120.0 . .
C4 C5 H5 120.0 . .
C6 C5 H5 120.0 . .
C5 C6 C2 120.0 . .
C5 C6 C7 125.3(8) . .
C2 C6 C7 114.7(8) . .
C6 C7 C8 124.2(8) . .
C6 C7 H7 117.9 . .
C8 C7 H7 117.9 . .
C10 C9 C13 120.0 . .
C10 C9 C8 119.3(8) . .
C13 C9 C8 120.7(8) . .
C9 C10 C11 120.0 . .
C9 C10 H10 120.0 . .
C11 C10 H10 120.0 . .
C10 C11 C12 120.0 . .
C10 C11 H11 120.0 . .
C12 C11 H11 120.0 . .
N3 C12 C11 120.0 . .
N3 C12 H12 120.0 . .
C11 C12 H12 120.0 . .
C12 N3 C13 120.0 . .
C12 N3 Co1 134.0(4) . .
C13 N3 Co1 105.9(4) . .
N3 C13 C9 120.0 . .
N3 C13 C2 121.8(7) . .
C9 C13 C2 118.2(7) . .
N5 C14 C18 123.6(12) . .
N5 C14 C14 116.2(7) . 4
C18 C14 C14 120.2(8) . 4
N5 C15 C16 121.3(13) . .
N5 C15 H15 119.4 . .
C16 C15 H15 119.4 . .
C17 C16 C15 121.2(15) . .
C17 C16 H16 119.4 . .
C15 C16 H16 119.4 . .
C16 C17 C18 119.9(13) . .
C16 C17 H17 120.1 . .
C18 C17 H17 120.1 . .
C17 C18 C14 117.6(13) . .
C17 C18 C19 123.0(12) . .
C14 C18 C19 119.3(14) . .
C19 C19 C18 120.5(8) 4 .
C19 C19 H19 119.8 4 .
C18 C19 H19 119.8 . .
C7 C8 C9 116.7(8) . .
C7 C8 H8 121.7 . .
C9 C8 H8 121.7 . .

loop_
_geom_bond_atom_site_label_1
_geom_bond_atom_site_label_2
_geom_bond_distance
_geom_bond_site_symmetry_2
Co1 N2 1.82(6) .
Co1 C1 1.909(12) .
Co1 N4 1.963(8) .
Co1 C20 1.98(5) .
Co1 N3 2.097(7) .
Co2 N1 1.887(13) .
Co2 N1 1.887(13) 4
Co2 N5 2.109(10) 4
Co2 N5 2.109(10) .
N1 C1 1.173(16) .
N2 N2 1.34(10) 3_576
C20 C20 1.01(9) 3_576
N5 C14 1.355(15) .
N5 C15 1.371(16) .
C2 N4 1.3900 .
C2 C6 1.3900 .
C2 C13 1.390(10) .
N4 C3 1.3900 .
C3 C4 1.3900 .
C3 H3 0.9300 .
C4 C5 1.3900 .
C4 H4 0.9300 .
C5 C6 1.3900 .
C5 H5 0.9300 .
C6 C7 1.402(9) .
C7 C8 1.409(9) .
C7 H7 0.9300 .
C9 C10 1.3900 .
C9 C13 1.3900 .
C9 C8 1.434(9) .
C10 C11 1.3900 .
C10 H10 0.9300 .
C11 C12 1.3900 .
C11 H11 0.9300 .
C12 N3 1.3900 .
C12 H12 0.9300 .
N3 C13 1.3900 .
C14 C18 1.399(15) .
C14 C14 1.43(3) 4
C15 C16 1.375(19) .
C15 H15 0.9300 .
C16 C17 1.35(2) .
C16 H16 0.9300 .
C17 C18 1.37(3) .
C17 H17 0.9300 .
C18 C19 1.42(2) .
C19 C19 1.40(4) 4
C19 H19 0.9300 .
C8 H8 0.9300 .

loop_
_geom_torsion_atom_site_label_1
_geom_torsion_atom_site_label_2
_geom_torsion_atom_site_label_3
_geom_torsion_atom_site_label_4
_geom_torsion
_geom_torsion_site_symmetry_1
_geom_torsion_site_symmetry_4
N1 Co2 N1 C1 -171(15) 4 .
N5 Co2 N1 C1 -33(15) 4 .
N5 Co2 N1 C1 48(15) . .
C1 Co1 N2 N2 107(23) . 3_576
N4 Co1 N2 N2 -129(23) . 3_576
C20 Co1 N2 N2 12(13) . 3_576
N3 Co1 N2 N2 -37(24) . 3_576
N2 Co1 C20 C20 57(15) . 3_576
C1 Co1 C20 C20 -34(8) . 3_576
N4 Co1 C20 C20 97(6) . 3_576
N3 Co1 C20 C20 -168(6) . 3_576
N1 Co2 N5 C14 -108.0(7) . .
N1 Co2 N5 C14 100.3(8) 4 .
N5 Co2 N5 C14 0.1(5) 4 .
N1 Co2 N5 C15 71.4(9) . .
N1 Co2 N5 C15 -80.4(10) 4 .
N5 Co2 N5 C15 179.4(10) 4 .
Co2 N1 C1 Co1 -62(22) . .
N2 Co1 C1 N1 70(11) . .
N4 Co1 C1 N1 -53(11) . .
C20 Co1 C1 N1 81(11) . .
N3 Co1 C1 N1 -142(11) . .
C6 C2 N4 C3 0.0 . .
C13 C2 N4 C3 178.6(9) . .
C6 C2 N4 Co1 179.0(6) . .
C13 C2 N4 Co1 -2.4(9) . .
N2 Co1 N4 C2 123.3(18) . .
C1 Co1 N4 C2 -104.7(7) . .
C20 Co1 N4 C2 117.0(13) . .
N3 Co1 N4 C2 2.2(5) . .
N2 Co1 N4 C3 -57.9(18) . .
C1 Co1 N4 C3 74.2(7) . .
C20 Co1 N4 C3 -64.1(13) . .
N3 Co1 N4 C3 -178.9(6) . .
C2 N4 C3 C4 0.0 . .
Co1 N4 C3 C4 -178.8(7) . .
N4 C3 C4 C5 0.0 . .
C3 C4 C5 C6 0.0 . .
C4 C5 C6 C2 0.0 . .
C4 C5 C6 C7 178(2) . .
N4 C2 C6 C5 0.0 . .
C13 C2 C6 C5 -178.5(10) . .
N4 C2 C6 C7 -177.9(18) . .
C13 C2 C6 C7 3.6(18) . .
C5 C6 C7 C8 175.2(19) . .
C2 C6 C7 C8 -7(3) . .
C13 C9 C10 C11 0.0 . .
C8 C9 C10 C11 179.4(13) . .
C9 C10 C11 C12 0.0 . .
C10 C11 C12 N3 0.0 . .
C11 C12 N3 C13 0.0 . .
C11 C12 N3 Co1 178.5(7) . .
N2 Co1 N3 C12 74(3) . .
C1 Co1 N3 C12 -73.9(8) . .
N4 Co1 N3 C12 179.7(7) . .
C20 Co1 N3 C12 67(2) . .
N2 Co1 N3 C13 -107(3) . .
C1 Co1 N3 C13 104.7(6) . .
N4 Co1 N3 C13 -1.6(5) . .
C20 Co1 N3 C13 -114.8(19) . .
C12 N3 C13 C9 0.0 . .
Co1 N3 C13 C9 -178.9(5) . .
C12 N3 C13 C2 179.7(9) . .
Co1 N3 C13 C2 0.8(9) . .
C10 C9 C13 N3 0.0 . .
C8 C9 C13 N3 -179.4(14) . .
C10 C9 C13 C2 -179.7(9) . .
C8 C9 C13 C2 0.9(12) . .
N4 C2 C13 N3 1.0(11) . .
C6 C2 C13 N3 179.5(6) . .
N4 C2 C13 C9 -179.3(6) . .
C6 C2 C13 C9 -0.8(10) . .
C15 N5 C14 C18 -0.9(14) . .
Co2 N5 C14 C18 178.5(8) . .
C15 N5 C14 C14 -179.6(10) . 4
Co2 N5 C14 C14 -0.2(13) . 4
C14 N5 C15 C16 -0.6(15) . .
Co2 N5 C15 C16 -179.9(8) . .
N5 C15 C16 C17 0.4(19) . .
C15 C16 C17 C18 1(2) . .
C16 C17 C18 C14 -2.7(18) . .
C16 C17 C18 C19 -179.3(14) . .
N5 C14 C18 C17 2.5(16) . .
C14 C14 C18 C17 -178.8(12) 4 .
N5 C14 C18 C19 179.3(11) . .
C14 C14 C18 C19 -2.0(19) 4 .
C17 C18 C19 C19 177.2(16) . 4
C14 C18 C19 C19 1(3) . 4
C6 C7 C8 C9 7(4) . .
C10 C9 C8 C7 176.6(17) . .
C13 C9 C8 C7 -4(2) . .
